data_7151555
loop_
_publ_author_name
'Asfari, Zouhair'
'Bilyk, Alexander'
'Bond, Cameron'
'Harrowfield, Jack M.'
'Koutsantonis, George A.'
'Lengkeek, Nigel'
'Mocerino, Mauro'
'Skelton, Brian W.'
'Sobolev, Alexandre N.'
'Strano, Simon'
'Vicens, Jacques'
'White, Allan H.'

_publ_section_title
;
 Factors influencing solvent adduct formation by calixarenes in the
 solid state.
;
_journal_issue 3
_journal_name_full 'Organic &amp; biomolecular chemistry'
_journal_page_first 387
_journal_page_last 396
_journal_paper_doi 10.1039/b308214h
_journal_volume 2
_journal_year 2004
_chemical_formula_sum 'C50 H60 O4'
_chemical_formula_weight 725.03
_space_group_IT_number 14
_symmetry_cell_setting monoclinic
_symmetry_space_group_name_Hall '-P 2yn'
_symmetry_space_group_name_H-M 'P 1 21/n 1'
_audit_creation_date 02-05-28
_audit_creation_method Xtal3.6
_cell_angle_alpha 90.00000
_cell_angle_beta 112.5180(10)
_cell_angle_gamma 90.00000
_cell_formula_units_Z 4
_cell_length_a 12.3070(10)
_cell_length_b 31.192(3)
_cell_length_c 12.4300(10)
_cell_measurement_reflns_used 8192
_cell_measurement_temperature 150(2)
_cell_measurement_theta_max 29.0
_cell_measurement_theta_min 2.0
_cell_volume 4407.8(7)
_computing_cell_refinement 'Siemens SAINT (Siemens, 1995)'
_computing_data_collection 'Siemens SMART (Siemens, 1995)'
_computing_data_reduction 'xtal ADDREF SORTRF'
_computing_molecular_graphics xtal
_computing_publication_material 'xtal BONDLA CIFIO'
_computing_structure_refinement 'xtal CRYLSQ'
_computing_structure_solution xtal
_diffrn_ambient_temperature 150(2)
_diffrn_measured_fraction_theta_full .99
_diffrn_measured_fraction_theta_max 1.0
_diffrn_measurement_device_type
;
Bruker SMART CCD diffractometer
;
_diffrn_measurement_method '\w scans'
_diffrn_radiation_detector 'CCD area detector'
_diffrn_radiation_monochromator graphite
_diffrn_radiation_source 'sealed tube'
_diffrn_radiation_type 'Mo K\a'
_diffrn_radiation_wavelength .71073
_diffrn_reflns_av_R_equivalents .035
_diffrn_reflns_av_sigmaI/netI .079
_diffrn_reflns_limit_h_max 15
_diffrn_reflns_limit_h_min -16
_diffrn_reflns_limit_k_max 38
_diffrn_reflns_limit_k_min -38
_diffrn_reflns_limit_l_max 16
_diffrn_reflns_limit_l_min -16
_diffrn_reflns_number 43877
_diffrn_reflns_theta_full 29.3
_diffrn_reflns_theta_max 29.3
_diffrn_reflns_theta_min 1.89
_diffrn_standards_decay_% 0
_exptl_absorpt_coefficient_mu .067
_exptl_absorpt_correction_T_max .89
_exptl_absorpt_correction_T_min .78
_exptl_absorpt_correction_type multi-scan
_exptl_absorpt_process_details
;
SADABS; Sheldrick, 1996
;
_exptl_crystal_colour colourless
_exptl_crystal_density_diffrn 1.093
_exptl_crystal_description prism
_exptl_crystal_F_000 1568
_exptl_crystal_size_max .4
_exptl_crystal_size_mid .25
_exptl_crystal_size_min .2
_refine_diff_density_max .287
_refine_diff_density_min -.206
_refine_ls_extinction_method none
_refine_ls_goodness_of_fit_all 1.127
_refine_ls_goodness_of_fit_ref 1.215
_refine_ls_hydrogen_treatment refall
_refine_ls_matrix_type full
_refine_ls_number_constraints 0
_refine_ls_number_parameters 727
_refine_ls_number_reflns 7111
_refine_ls_number_restraints 0
_refine_ls_R_factor_all .071
_refine_ls_R_factor_gt .046
_refine_ls_shift/su_max .005
_refine_ls_shift/su_mean .0005
_refine_ls_structure_factor_coef F
_refine_ls_weighting_scheme calc
_refine_ls_wR_factor_all .058
_refine_ls_wR_factor_ref .052
_reflns_d_resolution_high .725
_reflns_d_resolution_low 10.752
_reflns_Friedel_coverage 0
_reflns_limit_h_max 16
_reflns_limit_h_min 0
_reflns_limit_k_max 38
_reflns_limit_k_min 0
_reflns_limit_l_max 15
_reflns_limit_l_min -16
_reflns_number_gt 7111
_reflns_number_total 9830
_reflns_threshold_expression 'F    > 4.00 sig(F   )'
_cod_data_source_file b308214h.txt
_cod_data_source_block jv256b
_cod_original_sg_symbol_Hall -p_2yn
_cod_original_sg_symbol_H-M P_1_21/n_1
_cod_database_code 7151555

loop_
_symmetry_equiv_pos_as_xyz
+x,+y,+z
1/2-x,1/2+y,1/2-z
-x,-y,-z
1/2+x,1/2-y,1/2+z

loop_
_atom_site_label
_atom_site_fract_x
_atom_site_fract_y
_atom_site_fract_z
_atom_site_U_iso_or_equiv
_atom_site_adp_type
_atom_site_calc_flag
_atom_site_calc_attached_atom
_atom_site_occupancy
_atom_site_disorder_assembly
_atom_site_disorder_group
O11 .85197(10) .23201(4) .74450(10) .0279(6) Uani ? ? 1.00000 ? ?
C11 .91845(14) .20672(5) .83621(13) .0210(7) Uani ? ? 1.00000 ? ?
C12 .85880(14) .18734(5) .89905(13) .0202(7) Uani ? ? 1.00000 ? ?
C13 .92151(14) .16225(6) .99490(13) .0224(8) Uani ? ? 1.00000 ? ?
C14 1.04239(14) .15500(6) 1.03036(13) .0232(8) Uani ? ? 1.00000 ? ?
C141 1.10911(15) .12776(6) 1.13815(14) .0291(9) Uani ? ? 1.00000 ? ?
C142 1.1410(2) .15556(9) 1.24769(17) .0509(13) Uani ? ? 1.00000 ? ?
C143 1.0344(2) .08987(9) 1.1473(2) .0529(13) Uani ? ? 1.00000 ? ?
C144 1.2226(2) .10971(9) 1.1345(2) .0458(12) Uani ? ? 1.00000 ? ?
C15 1.09831(15) .17439(6) .96463(14) .0243(8) Uani ? ? 1.00000 ? ?
C16 1.03886(14) .20001(5) .86765(13) .0215(7) Uani ? ? 1.00000 ? ?
C1 1.10281(15) .21751(6) .79410(14) .0241(8) Uani ? ? 1.00000 ? ?
O21 .58140(9) .21625(4) .61598(9) .0226(5) Uani ? ? 1.00000 ? ?
C21 .59911(13) .17275(5) .64293(13) .0196(7) Uani ? ? 1.00000 ? ?
C211 .49060(15) .23699(6) .64324(15) .0255(8) Uani ? ? 1.00000 ? ?
C212 .37264(16) .21864(6) .58326(14) .0275(8) Uani ? ? 1.00000 ? ?
C213 .27697(18) .20457(7) .53935(16) .0360(10) Uani ? ? 1.00000 ? ?
C22 .55689(13) .14355(6) .55076(13) .0215(8) Uani ? ? 1.00000 ? ?
C23 .58401(14) .10061(6) .57388(14) .0241(8) Uani ? ? 1.00000 ? ?
C24 .65417(14) .08563(6) .68470(14) .0237(8) Uani ? ? 1.00000 ? ?
C241 .68507(17) .03788(6) .70417(15) .0322(9) Uani ? ? 1.00000 ? ?
C242 .5743(3) .01332(9) .6963(3) .0578(15) Uani ? ? 1.00000 ? ?
C243 .7265(3) .02123(9) .6103(2) .0514(14) Uani ? ? 1.00000 ? ?
C244 .7832(3) .02935(9) .8225(2) .0533(14) Uani ? ? 1.00000 ? ?
C25 .69449(14) .11592(6) .77334(14) .0226(8) Uani ? ? 1.00000 ? ?
C26 .66907(13) .15939(5) .75529(13) .0200(7) Uani ? ? 1.00000 ? ?
C2 .72606(14) .19100(6) .85482(13) .0209(8) Uani ? ? 1.00000 ? ?
O31 .70873(10) .20932(4) .46925(9) .0233(6) Uani ? ? 1.00000 ? ?
C31 .67648(14) .17793(5) .38616(12) .0199(7) Uani ? ? 1.00000 ? ?
C32 .75199(14) .17182(5) .32708(13) .0200(7) Uani ? ? 1.00000 ? ?
C33 .72565(14) .14011(6) .24237(13) .0220(8) Uani ? ? 1.00000 ? ?
C34 .62653(14) .11387(5) .21382(13) .0217(7) Uani ? ? 1.00000 ? ?
C341 .60364(15) .07667(6) .12736(15) .0272(8) Uani ? ? 1.00000 ? ?
C342 .47183(19) .06826(8) .0634(2) .0418(11) Uani ? ? 1.00000 ? ?
C343 .6522(2) .08657(9) .0331(2) .0469(13) Uani ? ? 1.00000 ? ?
C344 .6637(3) .03706(8) .1954(2) .0524(13) Uani ? ? 1.00000 ? ?
C35 .55351(15) .12120(6) .27459(13) .0218(8) Uani ? ? 1.00000 ? ?
C36 .57528(14) .15293(6) .35922(13) .0210(7) Uani ? ? 1.00000 ? ?
C3 .49504(14) .15833(6) .42539(13) .0234(8) Uani ? ? 1.00000 ? ?
O41 .94424(10) .24881(4) .57328(10) .0235(6) Uani ? ? 1.00000 ? ?
C41 .99315(14) .20821(5) .57519(13) .0203(7) Uani ? ? 1.00000 ? ?
C411 1.01621(17) .28465(6) .56759(15) .0278(9) Uani ? ? 1.00000 ? ?
C412 .96815(15) .30471(6) .45198(15) .0265(8) Uani ? ? 1.00000 ? ?
C413 .92923(18) .32099(7) .35996(17) .0369(10) Uani ? ? 1.00000 ? ?
C42 1.07109(14) .19211(6) .68195(13) .0215(8) Uani ? ? 1.00000 ? ?
C43 1.11401(15) .15095(6) .68496(15) .0249(8) Uani ? ? 1.00000 ? ?
C44 1.08084(15) .12476(6) .58665(14) .0256(8) Uani ? ? 1.00000 ? ?
C441 1.12914(17) .07906(6) .59647(17) .0353(10) Uani ? ? 1.00000 ? ?
C442 1.2627(2) .08046(10) .6336(4) .0721(19) Uani ? ? 1.00000 ? ?
C443 1.0977(3) .05449(8) .6884(2) .0572(15) Uani ? ? 1.00000 ? ?
C444 1.0743(3) .05418(8) .4827(2) .0557(14) Uani ? ? 1.00000 ? ?
C45 1.00150(15) .14195(6) .48253(15) .0242(8) Uani ? ? 1.00000 ? ?
C46 .95580(14) .18328(5) .47461(13) .0202(7) Uani ? ? 1.00000 ? ?
C4 .86315(15) .19844(6) .36016(14) .0219(8) Uani ? ? 1.00000 ? ?
H11 .886(2) .2381(8) .694(2) .068(8) Uiso ? ? 1.00000 ? ?
H13 .8773(15) .1487(5) 1.0394(14) .024(5) Uiso ? ? 1.00000 ? ?
H142a 1.184(2) .1372(7) 1.318(2) .054(6) Uiso ? ? 1.00000 ? ?
H142b 1.066(2) .1669(8) 1.255(2) .077(8) Uiso ? ? 1.00000 ? ?
H142c 1.193(2) .1829(9) 1.243(2) .074(9) Uiso ? ? 1.00000 ? ?
H143a 1.0813(19) .0720(7) 1.212(2) .049(6) Uiso ? ? 1.00000 ? ?
H143b 1.002(3) .0732(9) 1.070(3) .095(10) Uiso ? ? 1.00000 ? ?
H143c .962(3) .1015(9) 1.164(2) .090(9) Uiso ? ? 1.00000 ? ?
H144a 1.263(2) .0903(7) 1.205(2) .054(6) Uiso ? ? 1.00000 ? ?
H144b 1.280(2) .1331(8) 1.135(2) .057(7) Uiso ? ? 1.00000 ? ?
H144c 1.204(2) .0918(7) 1.061(2) .055(7) Uiso ? ? 1.00000 ? ?
H15 1.1834(16) .1698(5) .9853(15) .026(5) Uiso ? ? 1.00000 ? ?
H1a 1.0830(15) .2491(6) .7764(15) .028(5) Uiso ? ? 1.00000 ? ?
H1b 1.1904(16) .2144(6) .8402(15) .028(5) Uiso ? ? 1.00000 ? ?
H211a .4904(16) .2673(7) .6218(16) .035(5) Uiso ? ? 1.00000 ? ?
H211b .5109(15) .2365(5) .7302(16) .026(5) Uiso ? ? 1.00000 ? ?
H213 .202(2) .1932(7) .503(2) .056(7) Uiso ? ? 1.00000 ? ?
H23 .5569(15) .0805(6) .5102(15) .026(5) Uiso ? ? 1.00000 ? ?
H242a .596(2) -.0172(9) .704(2) .071(8) Uiso ? ? 1.00000 ? ?
H242b .504(2) .0180(9) .614(3) .085(9) Uiso ? ? 1.00000 ? ?
H242c .550(2) .0229(9) .763(3) .092(10) Uiso ? ? 1.00000 ? ?
H243a .745(2) -.0108(9) .628(2) .079(8) Uiso ? ? 1.00000 ? ?
H243b .801(2) .0403(9) .612(2) .078(9) Uiso ? ? 1.00000 ? ?
H243c .665(2) .0242(8) .529(2) .067(7) Uiso ? ? 1.00000 ? ?
H244a .802(2) -.0029(8) .830(2) .060(7) Uiso ? ? 1.00000 ? ?
H244b .759(2) .0364(9) .890(2) .080(8) Uiso ? ? 1.00000 ? ?
H244c .861(2) .0456(9) .829(2) .081(9) Uiso ? ? 1.00000 ? ?
H25 .7464(15) .1074(6) .8509(15) .025(5) Uiso ? ? 1.00000 ? ?
H2a .6995(15) .1852(5) .9195(15) .025(5) Uiso ? ? 1.00000 ? ?
H2b .7025(14) .2210(6) .8277(14) .019(4) Uiso ? ? 1.00000 ? ?
H31 .6614(19) .2134(7) .5039(18) .044(6) Uiso ? ? 1.00000 ? ?
H33 .7775(16) .1364(6) .1995(15) .029(5) Uiso ? ? 1.00000 ? ?
H342a .465(2) .0447(8) .004(2) .063(7) Uiso ? ? 1.00000 ? ?
H342b .425(2) .0964(8) .020(2) .070(8) Uiso ? ? 1.00000 ? ?
H342c .4337(18) .0569(7) .1164(19) .049(6) Uiso ? ? 1.00000 ? ?
H343a .629(2) .0627(8) -.025(2) .064(7) Uiso ? ? 1.00000 ? ?
H343b .743(2) .0868(7) .072(2) .061(7) Uiso ? ? 1.00000 ? ?
H343c .614(2) .1164(10) -.012(2) .095(10) Uiso ? ? 1.00000 ? ?
H344a .653(2) .0113(8) .143(2) .064(7) Uiso ? ? 1.00000 ? ?
H344b .626(2) .0290(7) .252(2) .051(7) Uiso ? ? 1.00000 ? ?
H344c .753(2) .0419(8) .235(2) .064(7) Uiso ? ? 1.00000 ? ?
H35 .4839(15) .1034(6) .2596(14) .024(5) Uiso ? ? 1.00000 ? ?
H3a .4695(15) .1891(6) .4227(14) .023(5) Uiso ? ? 1.00000 ? ?
H3b .4234(15) .1404(6) .3864(14) .022(4) Uiso ? ? 1.00000 ? ?
H411a 1.1002(18) .2751(6) .5861(16) .037(5) Uiso ? ? 1.00000 ? ?
H411b 1.0154(16) .3054(6) .6277(16) .034(5) Uiso ? ? 1.00000 ? ?
H413 .901(2) .3335(8) .287(2) .065(7) Uiso ? ? 1.00000 ? ?
H43 1.1684(16) .1406(6) .7609(16) .034(5) Uiso ? ? 1.00000 ? ?
H442a 1.294(2) .0496(9) .638(2) .084(9) Uiso ? ? 1.00000 ? ?
H442b 1.293(3) .0930(10) .717(3) .105(12) Uiso ? ? 1.00000 ? ?
H442c 1.2667(19) .0942(7) .556(2) .050(7) Uiso ? ? 1.00000 ? ?
H443a 1.126(2) .0226(8) .696(2) .062(7) Uiso ? ? 1.00000 ? ?
H443b 1.000(3) .0530(11) .668(3) .127(13) Uiso ? ? 1.00000 ? ?
H443c 1.142(2) .0690(8) .771(2) .082(9) Uiso ? ? 1.00000 ? ?
H444a 1.105(2) .0242(8) .495(2) .061(7) Uiso ? ? 1.00000 ? ?
H444b 1.098(2) .0691(9) .418(2) .085(9) Uiso ? ? 1.00000 ? ?
H444c .982(3) .0516(9) .458(2) .085(9) Uiso ? ? 1.00000 ? ?
H45 .9736(16) .1252(6) .4118(16) .032(5) Uiso ? ? 1.00000 ? ?
H4a .8436(15) .2289(6) .3645(15) .027(5) Uiso ? ? 1.00000 ? ?
H4b .8938(14) .1955(5) .2960(14) .019(4) Uiso ? ? 1.00000 ? ?

loop_
_atom_site_aniso_label
_atom_site_aniso_U_11
_atom_site_aniso_U_22
_atom_site_aniso_U_33
_atom_site_aniso_U_12
_atom_site_aniso_U_13
_atom_site_aniso_U_23
O11 .0243(7) .0338(8) .0247(6) .0054(5) .0084(5) .0074(5)
C11 .0214(8) .0188(9) .0190(7) .0010(7) .0035(6) -.0021(6)
C12 .0187(8) .0208(9) .0190(7) .0004(7) .0048(6) -.0040(6)
C13 .0216(8) .0243(10) .0197(7) -.0007(7) .0060(6) -.0012(7)
C14 .0203(8) .0260(10) .0198(7) .0017(7) .0038(6) -.0013(7)
C141 .0236(9) .0360(12) .0249(8) .0066(8) .0063(7) .0061(8)
C142 .0605(16) .0595(17) .0207(9) .0236(14) .0021(9) .0043(10)
C143 .0408(13) .0514(17) .0548(14) .0035(12) .0052(11) .0301(13)
C144 .0369(12) .0569(16) .0430(12) .0223(12) .0148(10) .0194(12)
C15 .0172(9) .0288(10) .0235(8) .0003(7) .0042(6) -.0033(7)
C16 .0191(8) .0224(10) .0202(7) -.0040(7) .0045(6) -.0048(7)
C1 .0202(9) .0274(11) .0219(8) -.0035(7) .0049(7) -.0015(7)
O21 .0206(6) .0226(7) .0240(5) .0017(5) .0079(5) .0029(5)
C21 .0163(8) .0206(10) .0227(7) .0005(6) .0083(6) .0019(7)
C211 .0238(9) .0219(11) .0272(9) .0047(7) .0060(7) -.0011(7)
C212 .0276(10) .0284(11) .0264(8) .0053(8) .0105(7) .0026(7)
C213 .0248(11) .0473(14) .0338(10) -.0021(9) .0089(8) -.0023(9)
C22 .0159(8) .0289(10) .0199(7) -.0018(7) .0072(6) -.0007(7)
C23 .0230(9) .0268(11) .0238(8) -.0051(7) .0102(7) -.0057(7)
C24 .0227(9) .0234(10) .0268(8) .0007(7) .0113(7) -.0000(7)
C241 .0394(11) .0248(11) .0325(9) .0038(8) .0138(8) -.0013(8)
C242 .0650(18) .0264(15) .089(2) -.0042(12) .0378(17) .0069(13)
C243 .0720(18) .0384(16) .0463(13) .0164(13) .0256(12) -.0060(11)
C244 .0745(19) .0344(15) .0415(12) .0240(13) .0117(12) .0028(10)
C25 .0204(8) .0275(11) .0191(7) .0021(7) .0067(6) .0016(7)
C26 .0158(8) .0245(10) .0202(7) -.0005(7) .0075(6) -.0013(7)
C2 .0183(8) .0246(10) .0188(7) .0014(7) .0059(6) -.0018(7)
O31 .0234(6) .0259(7) .0203(5) -.0032(5) .0080(5) -.0045(5)
C31 .0212(8) .0191(9) .0156(7) .0008(7) .0030(6) .0011(6)
C32 .0199(8) .0188(9) .0188(7) .0004(7) .0045(6) .0032(6)
C33 .0208(9) .0237(10) .0214(7) .0028(7) .0078(7) .0015(7)
C34 .0217(8) .0203(10) .0202(7) .0004(7) .0047(6) -.0006(7)
C341 .0274(9) .0244(10) .0289(8) -.0033(7) .0097(7) -.0074(7)
C342 .0323(11) .0494(15) .0399(11) -.0093(10) .0097(9) -.0209(11)
C343 .0539(15) .0519(16) .0445(12) -.0168(12) .0293(11) -.0243(12)
C344 .0608(17) .0274(14) .0534(14) .0060(11) .0044(12) -.0081(11)
C35 .0204(9) .0227(10) .0195(7) -.0025(7) .0045(6) .0019(7)
C36 .0189(8) .0254(10) .0164(7) .0005(7) .0041(6) .0027(6)
C3 .0171(8) .0311(11) .0192(7) -.0013(8) .0041(6) -.0020(7)
O41 .0242(6) .0180(7) .0281(6) -.0024(5) .0096(5) -.0015(5)
C41 .0167(8) .0204(10) .0248(8) -.0027(6) .0089(6) .0002(7)
C411 .0294(10) .0208(11) .0287(9) -.0070(8) .0060(8) -.0013(8)
C412 .0259(9) .0232(10) .0319(9) -.0031(7) .0128(7) -.0023(8)
C413 .0392(11) .0379(13) .0330(10) .0002(9) .0130(9) .0032(9)
C42 .0173(8) .0241(10) .0232(8) -.0046(7) .0078(6) -.0007(7)
C43 .0191(8) .0277(11) .0259(8) .0001(7) .0063(7) .0040(7)
C44 .0225(9) .0245(10) .0307(8) .0017(7) .0113(7) .0013(7)
C441 .0367(11) .0268(12) .0405(10) .0074(8) .0127(9) .0014(8)
C442 .0433(15) .0448(18) .126(3) .0174(13) .0305(18) -.0002(19)
C443 .089(2) .0289(15) .0576(15) .0113(13) .0328(15) .0113(11)
C444 .081(2) .0284(15) .0554(14) .0141(13) .0232(14) -.0053(11)
C45 .0223(9) .0244(10) .0265(8) -.0033(7) .0101(7) -.0045(7)
C46 .0172(8) .0213(10) .0232(7) -.0041(7) .0091(6) -.0006(7)
C4 .0220(9) .0220(10) .0222(8) -.0031(7) .0088(7) -.0003(7)

loop_
_atom_type_symbol
_atom_type_description
_atom_type_oxidation_number
_atom_type_number_in_cell
_atom_type_scat_dispersion_real
_atom_type_scat_dispersion_imag
_atom_type_scat_source
C ? 0 200 .002 .002 'Int Tables Vol IV Tables 2.2B and 2.3.1'
H ? 0 240 0 0 'Int Tables Vol IV Tables 2.2B and 2.3.1'
O ? 0 16 .008 .006 'Int Tables Vol IV Tables 2.2B and 2.3.1'

loop_
_diffrn_attenuator_code
_diffrn_attenuator_scale
? ?

loop_
_geom_angle_atom_site_label_1
_geom_angle_atom_site_label_2
_geom_angle_atom_site_label_3
_geom_angle_site_symmetry_1
_geom_angle_site_symmetry_2
_geom_angle_site_symmetry_3
_geom_angle
_geom_angle_publ_flag
C11 O11 H11 . . . 114.6(14) ?
O11 C11 C12 . . . 116.10(14) ?
O11 C11 C16 . . . 123.43(17) ?
C12 C11 C16 . . . 120.47(14) ?
C11 C12 C13 . . . 119.05(15) ?
C11 C12 C2 . . . 119.25(13) ?
C13 C12 C2 . . . 121.48(17) ?
C12 C13 C14 . . . 122.46(18) ?
C12 C13 H13 . . . 118.0(9) ?
C14 C13 H13 . . . 119.6(9) ?
C13 C14 C141 . . . 120.94(17) ?
C13 C14 C15 . . . 116.75(14) ?
C141 C14 C15 . . . 122.30(15) ?
C14 C141 C142 . . . 109.39(16) ?
C14 C141 C143 . . . 110.95(14) ?
C14 C141 C144 . . . 111.67(18) ?
C142 C141 C143 . . . 109.1(2) ?
C142 C141 C144 . . . 108.07(17) ?
C143 C141 C144 . . . 107.54(19) ?
C141 C142 H142a . . . 108.5(13) ?
C141 C142 H142b . . . 110.2(13) ?
C141 C142 H142c . . . 110.6(15) ?
H142a C142 H142b . . . 108(2) ?
H142a C142 H142c . . . 111.6(17) ?
H142b C142 H142c . . . 108(2) ?
C141 C143 H143a . . . 108.9(13) ?
C141 C143 H143b . . . 111(2) ?
C141 C143 H143c . . . 109.0(16) ?
H143a C143 H143b . . . 112(2) ?
H143a C143 H143c . . . 108(2) ?
H143b C143 H143c . . . 108(2) ?
C141 C144 H144a . . . 110.2(15) ?
C141 C144 H144b . . . 112.3(15) ?
C141 C144 H144c . . . 109.8(13) ?
H144a C144 H144b . . . 108.3(17) ?
H144a C144 H144c . . . 108.1(18) ?
H144b C144 H144c . . . 108(2) ?
C14 C15 C16 . . . 122.80(16) ?
C14 C15 H15 . . . 119.9(11) ?
C16 C15 H15 . . . 117.3(11) ?
C11 C16 C15 . . . 118.45(17) ?
C11 C16 C1 . . . 121.14(14) ?
C15 C16 C1 . . . 120.29(16) ?
C16 C1 C42 . . . 110.78(15) ?
C16 C1 H1a . . . 109.9(12) ?
C16 C1 H1b . . . 108.0(12) ?
C42 C1 H1a . . . 110.5(10) ?
C42 C1 H1b . . . 108.3(11) ?
H1a C1 H1b . . . 109.2(14) ?
C21 O21 C211 . . . 116.40(14) ?
O21 C21 C22 . . . 117.51(13) ?
O21 C21 C26 . . . 120.73(13) ?
C22 C21 C26 . . . 121.28(15) ?
O21 C211 C212 . . . 114.23(15) ?
O21 C211 H211a . . . 106.9(14) ?
O21 C211 H211b . . . 110.3(10) ?
C212 C211 H211a . . . 109.7(10) ?
C212 C211 H211b . . . 109.1(10) ?
H211a C211 H211b . . . 106.2(15) ?
C211 C212 C213 . . . 177.0(2) ?
C212 C213 H213 . . . 178.6(17) ?
C21 C22 C23 . . . 118.41(14) ?
C21 C22 C3 . . . 121.69(15) ?
C23 C22 C3 . . . 119.51(15) ?
C22 C23 C24 . . . 122.52(15) ?
C22 C23 H23 . . . 118.7(10) ?
C24 C23 H23 . . . 118.7(10) ?
C23 C24 C241 . . . 120.20(15) ?
C23 C24 C25 . . . 116.90(16) ?
C241 C24 C25 . . . 122.89(14) ?
C24 C241 C242 . . . 108.33(17) ?
C24 C241 C243 . . . 110.12(18) ?
C24 C241 C244 . . . 112.22(16) ?
C242 C241 C243 . . . 109.2(2) ?
C242 C241 C244 . . . 109.3(2) ?
C243 C241 C244 . . . 107.7(2) ?
C241 C242 H242a . . . 106.2(16) ?
C241 C242 H242b . . . 111.3(18) ?
C241 C242 H242c . . . 109.3(16) ?
H242a C242 H242b . . . 109(2) ?
H242a C242 H242c . . . 110(2) ?
H242b C242 H242c . . . 111(2) ?
C241 C243 H243a . . . 105.8(18) ?
C241 C243 H243b . . . 108.9(15) ?
C241 C243 H243c . . . 112.9(17) ?
H243a C243 H243b . . . 114(2) ?
H243a C243 H243c . . . 108.9(19) ?
H243b C243 H243c . . . 106(2) ?
C241 C244 H244a . . . 108.9(11) ?
C241 C244 H244b . . . 112.5(13) ?
C241 C244 H244c . . . 110.3(14) ?
H244a C244 H244b . . . 105(2) ?
H244a C244 H244c . . . 107(2) ?
H244b C244 H244c . . . 112(2) ?
C24 C25 C26 . . . 123.00(14) ?
C24 C25 H25 . . . 120.2(11) ?
C26 C25 H25 . . . 116.7(10) ?
C21 C26 C25 . . . 117.87(14) ?
C21 C26 C2 . . . 122.31(15) ?
C25 C26 C2 . . . 119.61(13) ?
C12 C2 C26 . . . 110.01(15) ?
C12 C2 H2a . . . 109.6(9) ?
C12 C2 H2b . . . 109.0(10) ?
C26 C2 H2a . . . 110.3(9) ?
C26 C2 H2b . . . 110.4(9) ?
H2a C2 H2b . . . 107.4(15) ?
C31 O31 H31 . . . 115.4(13) ?
O31 C31 C32 . . . 115.76(14) ?
O31 C31 C36 . . . 123.71(17) ?
C32 C31 C36 . . . 120.52(15) ?
C31 C32 C33 . . . 119.02(15) ?
C31 C32 C4 . . . 119.60(14) ?
C33 C32 C4 . . . 121.32(17) ?
C32 C33 C34 . . . 122.48(18) ?
C32 C33 H33 . . . 118.9(10) ?
C34 C33 H33 . . . 118.6(10) ?
C33 C34 C341 . . . 121.99(18) ?
C33 C34 C35 . . . 116.54(15) ?
C341 C34 C35 . . . 121.31(16) ?
C34 C341 C342 . . . 111.57(17) ?
C34 C341 C343 . . . 111.22(17) ?
C34 C341 C344 . . . 107.81(15) ?
C342 C341 C343 . . . 106.38(16) ?
C342 C341 C344 . . . 110.03(18) ?
C343 C341 C344 . . . 109.8(2) ?
C341 C342 H342a . . . 105.9(13) ?
C341 C342 H342b . . . 112.1(13) ?
C341 C342 H342c . . . 112.7(10) ?
H342a C342 H342b . . . 110.4(18) ?
H342a C342 H342c . . . 107(2) ?
H342b C342 H342c . . . 109(2) ?
C341 C343 H343a . . . 108.6(17) ?
C341 C343 H343b . . . 108.2(15) ?
C341 C343 H343c . . . 110.2(19) ?
H343a C343 H343b . . . 107(2) ?
H343a C343 H343c . . . 108(2) ?
H343b C343 H343c . . . 114(2) ?
C341 C344 H344a . . . 112.0(13) ?
C341 C344 H344b . . . 109.4(12) ?
C341 C344 H344c . . . 110.3(13) ?
H344a C344 H344b . . . 105(2) ?
H344a C344 H344c . . . 106(2) ?
H344b C344 H344c . . . 113.6(19) ?
C34 C35 C36 . . . 123.17(16) ?
C34 C35 H35 . . . 120.2(12) ?
C36 C35 H35 . . . 116.7(12) ?
C31 C36 C35 . . . 118.25(17) ?
C31 C36 C3 . . . 120.91(15) ?
C35 C36 C3 . . . 120.74(15) ?
C22 C3 C36 . . . 110.34(14) ?
C22 C3 H3a . . . 110.6(9) ?
C22 C3 H3b . . . 109.3(10) ?
C36 C3 H3a . . . 110.3(12) ?
C36 C3 H3b . . . 108.1(12) ?
H3a C3 H3b . . . 108.1(14) ?
C41 O41 C411 . . . 115.70(14) ?
O41 C41 C42 . . . 118.38(14) ?
O41 C41 C46 . . . 119.90(12) ?
C42 C41 C46 . . . 121.44(15) ?
O41 C411 C412 . . . 110.67(13) ?
O41 C411 H411a . . . 110.6(11) ?
O41 C411 H411b . . . 106.5(13) ?
C412 C411 H411a . . . 110.0(12) ?
C412 C411 H411b . . . 110.1(11) ?
H411a C411 H411b . . . 108.9(15) ?
C411 C412 C413 . . . 179.4(2) ?
C412 C413 H413 . . . 177.8(18) ?
C1 C42 C41 . . . 121.67(15) ?
C1 C42 C43 . . . 119.88(14) ?
C41 C42 C43 . . . 118.34(15) ?
C42 C43 C44 . . . 122.64(14) ?
C42 C43 H43 . . . 116.4(11) ?
C44 C43 H43 . . . 120.9(11) ?
C43 C44 C441 . . . 120.07(14) ?
C43 C44 C45 . . . 116.97(16) ?
C441 C44 C45 . . . 122.95(15) ?
C44 C441 C442 . . . 109.71(18) ?
C44 C441 C443 . . . 108.7(2) ?
C44 C441 C444 . . . 112.28(15) ?
C442 C441 C443 . . . 109.7(2) ?
C442 C441 C444 . . . 109.7(3) ?
C443 C441 C444 . . . 106.7(2) ?
C441 C442 H442a . . . 108.9(16) ?
C441 C442 H442b . . . 105(2) ?
C441 C442 H442c . . . 98.9(11) ?
H442a C442 H442b . . . 109(2) ?
H442a C442 H442c . . . 106(2) ?
H442b C442 H442c . . . 129(2) ?
C441 C443 H443a . . . 112.0(16) ?
C441 C443 H443b . . . 113.6(18) ?
C441 C443 H443c . . . 108.7(17) ?
H443a C443 H443b . . . 105(2) ?
H443a C443 H443c . . . 106.7(18) ?
H443b C443 H443c . . . 110(3) ?
C441 C444 H444a . . . 108.8(12) ?
C441 C444 H444b . . . 108.8(14) ?
C441 C444 H444c . . . 110.8(16) ?
H444a C444 H444b . . . 109(2) ?
H444a C444 H444c . . . 106(2) ?
H444b C444 H444c . . . 113(2) ?
C44 C45 C46 . . . 122.72(16) ?
C44 C45 H45 . . . 121.0(10) ?
C46 C45 H45 . . . 116.3(10) ?
C41 C46 C45 . . . 117.85(13) ?
C41 C46 C4 . . . 122.59(15) ?
C45 C46 C4 . . . 119.46(14) ?
C32 C4 C46 . . . 111.06(15) ?
C32 C4 H4a . . . 109.2(11) ?
C32 C4 H4b . . . 107.9(9) ?
C46 C4 H4a . . . 111.1(9) ?
C46 C4 H4b . . . 109.7(8) ?
H4a C4 H4b . . . 107.7(15) ?

loop_
_geom_bond_atom_site_label_1
_geom_bond_atom_site_label_2
_geom_bond_site_symmetry_1
_geom_bond_site_symmetry_2
_geom_bond_distance
_geom_bond_publ_flag
O11 C11 . . 1.3700(18) ?
O11 H11 . . .90(3) ?
C11 C12 . . 1.398(3) ?
C11 C16 . . 1.396(2) ?
C12 C13 . . 1.387(2) ?
C12 C2 . . 1.515(2) ?
C13 C14 . . 1.399(2) ?
C13 H13 . . 1.00(2) ?
C14 C141 . . 1.533(2) ?
C14 C15 . . 1.392(3) ?
C141 C142 . . 1.533(3) ?
C141 C143 . . 1.528(3) ?
C141 C144 . . 1.522(3) ?
C142 H142a . . 1.01(2) ?
C142 H142b . . 1.03(3) ?
C142 H142c . . 1.08(3) ?
C143 H143a . . .97(2) ?
C143 H143b . . 1.03(3) ?
C143 H143c . . 1.05(3) ?
C144 H144a . . 1.02(2) ?
C144 H144b . . 1.01(3) ?
C144 H144c . . 1.02(2) ?
C15 C16 . . 1.397(2) ?
C15 H15 . . .99(2) ?
C16 C1 . . 1.518(3) ?
C1 C42 . . 1.519(2) ?
C1 H1a . . 1.02(2) ?
C1 H1b . . 1.013(17) ?
O21 C21 . . 1.395(2) ?
O21 C211 . . 1.440(2) ?
C21 C22 . . 1.399(2) ?
C21 C26 . . 1.394(2) ?
C211 C212 . . 1.470(2) ?
C211 H211a . . .98(2) ?
C211 H211b . . 1.01(2) ?
C212 C213 . . 1.177(3) ?
C213 H213 . . .93(2) ?
C22 C23 . . 1.384(2) ?
C22 C3 . . 1.520(2) ?
C23 C24 . . 1.397(2) ?
C23 H23 . . .965(17) ?
C24 C241 . . 1.533(3) ?
C24 C25 . . 1.391(2) ?
C241 C242 . . 1.534(4) ?
C241 C243 . . 1.532(4) ?
C241 C244 . . 1.527(3) ?
C242 H242a . . .98(3) ?
C242 H242b . . 1.07(2) ?
C242 H242c . . 1.03(4) ?
C243 H243a . . 1.03(3) ?
C243 H243b . . 1.09(3) ?
C243 H243c . . 1.01(2) ?
C244 H244a . . 1.03(3) ?
C244 H244b . . 1.02(3) ?
C244 H244c . . 1.06(3) ?
C25 C26 . . 1.391(2) ?
C25 H25 . . .967(16) ?
C26 C2 . . 1.526(2) ?
C2 H2a . . .99(2) ?
C2 H2b . . 1.000(17) ?
O31 C31 . . 1.367(2) ?
O31 H31 . . .86(3) ?
C31 C32 . . 1.401(3) ?
C31 C36 . . 1.397(2) ?
C32 C33 . . 1.389(2) ?
C32 C4 . . 1.516(2) ?
C33 C34 . . 1.397(2) ?
C33 H33 . . .98(2) ?
C34 C341 . . 1.533(2) ?
C34 C35 . . 1.397(3) ?
C341 C342 . . 1.531(3) ?
C341 C343 . . 1.536(4) ?
C341 C344 . . 1.520(3) ?
C342 H342a . . 1.02(3) ?
C342 H342b . . 1.07(2) ?
C342 H342c . . 1.01(3) ?
C343 H343a . . 1.00(2) ?
C343 H343b . . 1.04(2) ?
C343 H343c . . 1.09(3) ?
C344 H344a . . 1.01(3) ?
C344 H344b . . 1.02(3) ?
C344 H344c . . 1.03(2) ?
C35 C36 . . 1.394(2) ?
C35 H35 . . .976(18) ?
C36 C3 . . 1.517(3) ?
C3 H3a . . 1.007(19) ?
C3 H3b . . .999(16) ?
O41 C41 . . 1.398(2) ?
O41 C411 . . 1.445(2) ?
C41 C42 . . 1.399(2) ?
C41 C46 . . 1.392(2) ?
C411 C412 . . 1.468(2) ?
C411 H411a . . 1.01(2) ?
C411 H411b . . .99(2) ?
C412 C413 . . 1.173(3) ?
C413 H413 . . .92(2) ?
C42 C43 . . 1.383(3) ?
C43 C44 . . 1.395(2) ?
C43 H43 . . .979(17) ?
C44 C441 . . 1.531(3) ?
C44 C45 . . 1.396(2) ?
C441 C442 . . 1.528(4) ?
C441 C443 . . 1.544(4) ?
C441 C444 . . 1.526(3) ?
C442 H442a . . 1.03(3) ?
C442 H442b . . 1.03(3) ?
C442 H442c . . 1.07(3) ?
C443 H443a . . 1.04(3) ?
C443 H443b . . 1.13(4) ?
C443 H443c . . 1.06(3) ?
C444 H444a . . 1.00(3) ?
C444 H444b . . 1.06(3) ?
C444 H444c . . 1.06(3) ?
C45 C46 . . 1.395(2) ?
C45 H45 . . .966(18) ?
C46 C4 . . 1.518(2) ?
C4 H4a . . .99(2) ?
C4 H4b . . 1.01(2) ?

loop_
_geom_hbond_atom_site_label_D
_geom_hbond_atom_site_label_H
_geom_hbond_atom_site_label_A
_geom_hbond_site_symmetry_D
_geom_hbond_site_symmetry_H
_geom_hbond_site_symmetry_A
_geom_hbond_distance_DH
_geom_hbond_distance_HA
_geom_hbond_distance_DA
_geom_hbond_angle_DHA
_geom_hbond_publ_flag
? ? ? ? ? ? ? ? ? ? ?

loop_
_geom_torsion_atom_site_label_1
_geom_torsion_atom_site_label_2
_geom_torsion_atom_site_label_3
_geom_torsion_atom_site_label_4
_geom_torsion_site_symmetry_1
_geom_torsion_site_symmetry_2
_geom_torsion_site_symmetry_3
_geom_torsion_site_symmetry_4
_geom_torsion
_geom_torsion_publ_flag
? ? ? ? ? ? ? ? ? ?

loop_
_cod_related_entry_id
_cod_related_entry_database
_cod_related_entry_code
1 ChemSpider 4415061
